data_7205461
loop_
_publ_author_name
'Zhai, Quan-Guo'
'Gao, Xia'
'Li, Shu-Ni'
'Jiang, Yu-Cheng'
'Hu, Man-Cheng'

_publ_section_title
;
 Solvothermal synthesis, crystal structures and photoluminescence
 properties of the novel Cd/X/\a,\w-bis(benzotriazole)alkane hybrid
 family (X = Cl, Br and I)
;
_journal_issue 5
_journal_name_full CrystEngComm
_journal_page_first 1602
_journal_paper_doi 10.1039/c0ce00581a
_journal_volume 13
_journal_year 2011
_chemical_formula_moiety 'C28 H24 Cd5 Cl10 N12'
_chemical_formula_sum 'C28 H24 Cd5 Cl10 N12'
_chemical_formula_weight 1445.09
_chemical_name_systematic
;
?
;
_space_group_IT_number 15
_symmetry_cell_setting monoclinic
_symmetry_space_group_name_Hall '-C 2yc'
_symmetry_space_group_name_H-M 'C 1 2/c 1'
_atom_sites_solution_hydrogens geom
_atom_sites_solution_primary direct
_atom_sites_solution_secondary difmap
_audit_creation_method SHELXL-97
_cell_angle_alpha 90.00
_cell_angle_beta 104.269(2)
_cell_angle_gamma 90.00
_cell_formula_units_Z 4
_cell_length_a 25.887(2)
_cell_length_b 6.7510(10)
_cell_length_c 25.753(2)
_cell_measurement_reflns_used 3700
_cell_measurement_temperature 298(2)
_cell_measurement_theta_max 28.272
_cell_measurement_theta_min 2.448
_cell_volume 4361.8(8)
_computing_cell_refinement 'Bruker SMART'
_computing_data_collection 'Bruker SMART'
_computing_data_reduction 'Bruker SAINT'
_computing_molecular_graphics 'Bruker SHELXTL'
_computing_publication_material 'Bruker SHELXTL'
_computing_structure_refinement 'SHELXL-97 (Sheldrick, 1997)'
_computing_structure_solution 'SHELXS-97 (Sheldrick, 1990)'
_diffrn_ambient_temperature 298(2)
_diffrn_measured_fraction_theta_full 0.977
_diffrn_measured_fraction_theta_max 0.977
_diffrn_measurement_device_type 'CCD area detector'
_diffrn_measurement_method 'phi and omega scans'
_diffrn_radiation_monochromator graphite
_diffrn_radiation_source 'fine-focus sealed tube'
_diffrn_radiation_type MoK\a
_diffrn_radiation_wavelength 0.71073
_diffrn_reflns_av_R_equivalents 0.0533
_diffrn_reflns_av_sigmaI/netI 0.0541
_diffrn_reflns_limit_h_max 21
_diffrn_reflns_limit_h_min -30
_diffrn_reflns_limit_k_max 8
_diffrn_reflns_limit_k_min -8
_diffrn_reflns_limit_l_max 30
_diffrn_reflns_limit_l_min -26
_diffrn_reflns_number 9989
_diffrn_reflns_theta_full 25.01
_diffrn_reflns_theta_max 25.01
_diffrn_reflns_theta_min 1.62
_exptl_absorpt_coefficient_mu 3.049
_exptl_absorpt_correction_T_max 0.5668
_exptl_absorpt_correction_T_min 0.4150
_exptl_absorpt_correction_type multi-scan
_exptl_absorpt_process_details sadabs
_exptl_crystal_colour brown
_exptl_crystal_density_diffrn 2.201
_exptl_crystal_density_method 'not measured'
_exptl_crystal_description block
_exptl_crystal_F_000 2744
_exptl_crystal_size_max 0.35
_exptl_crystal_size_mid 0.32
_exptl_crystal_size_min 0.21
_refine_diff_density_max 1.750
_refine_diff_density_min -1.056
_refine_diff_density_rms 0.187
_refine_ls_extinction_method none
_refine_ls_goodness_of_fit_ref 1.121
_refine_ls_hydrogen_treatment constr
_refine_ls_matrix_type full
_refine_ls_number_parameters 250
_refine_ls_number_reflns 3744
_refine_ls_number_restraints 0
_refine_ls_restrained_S_all 1.121
_refine_ls_R_factor_all 0.0978
_refine_ls_R_factor_gt 0.0593
_refine_ls_shift/su_max 0.001
_refine_ls_shift/su_mean 0.000
_refine_ls_structure_factor_coef Fsqd
_refine_ls_weighting_details 'calc w=1/[\s^2^(Fo^2^)+(0.0769P)^2^+58.6689P] where P=(Fo^2^+2Fc^2^)/3'
_refine_ls_weighting_scheme calc
_refine_ls_wR_factor_gt 0.1487
_refine_ls_wR_factor_ref 0.1871
_reflns_number_gt 2313
_reflns_number_total 3744
_reflns_threshold_expression >2sigma(I)
_cod_data_source_file C0CE00581A.TXT
_cod_data_source_block 03
_cod_depositor_comments
;
The following automatic conversions were performed:
'_symmetry_cell_setting' value 'Monoclinic' changed to 'monoclinic'
according to '/home/saulius/struct/CIF-dictionaries/cif_core.dic'
dictionary named 'cif_core.dic' version 2.4.1 from 2010-06-29.

Automatic conversion script
Id: cif_fix_enum 1555 2011-01-17 13:19:09Z saulius 
;
_cod_original_cell_volume 4361.8(9)
_cod_original_sg_symbol_H-M C2/c
_cod_database_code 7205461

loop_
_symmetry_equiv_pos_as_xyz
'x, y, z'
'-x, y, -z+1/2'
'x+1/2, y+1/2, z'
'-x+1/2, y+1/2, -z+1/2'
'-x, -y, -z'
'x, -y, z-1/2'
'-x+1/2, -y+1/2, -z'
'x+1/2, -y+1/2, z-1/2'

loop_
_atom_site_label
_atom_site_type_symbol
_atom_site_fract_x
_atom_site_fract_y
_atom_site_fract_z
_atom_site_U_iso_or_equiv
_atom_site_adp_type
_atom_site_occupancy
_atom_site_symmetry_multiplicity
_atom_site_calc_flag
_atom_site_refinement_flags
_atom_site_disorder_assembly
_atom_site_disorder_group
Cd1 Cd 0.62870(3) 0.75345(13) 0.87821(3) 0.0312(3) Uani 1 1 d . . .
Cd2 Cd 0.68696(3) 0.25102(12) 0.93589(3) 0.0321(3) Uani 1 1 d . . .
Cd3 Cd 0.7500 0.7500 1.0000 0.0316(3) Uani 1 2 d S . .
Cl1 Cl 0.65590(10) 0.5880(4) 0.97604(10) 0.0319(6) Uani 1 1 d . . .
Cl2 Cl 0.66405(12) 0.4224(4) 0.84526(11) 0.0410(7) Uani 1 1 d . . .
Cl3 Cl 0.78438(10) 0.4134(4) 0.96572(10) 0.0293(5) Uani 1 1 d . . .
Cl4 Cl 0.59656(11) 0.0832(5) 0.91492(12) 0.0427(7) Uani 1 1 d . . .
Cl5 Cl 0.72675(10) -0.0842(4) 0.90439(10) 0.0312(6) Uani 1 1 d . . .
N1 N 0.4705(4) 0.5042(18) 0.8303(5) 0.063(3) Uani 1 1 d . . .
N2 N 0.5202(4) 0.5489(16) 0.8278(4) 0.053(3) Uani 1 1 d . . .
N3 N 0.5416(4) 0.6447(15) 0.8695(4) 0.046(3) Uani 1 1 d . . .
N4 N 0.5811(5) 1.0168(18) 0.7206(4) 0.064(3) Uani 1 1 d . . .
N5 N 0.5775(4) 0.9614(18) 0.7705(5) 0.059(3) Uani 1 1 d . . .
N6 N 0.6186(4) 0.8630(17) 0.7909(4) 0.048(3) Uani 1 1 d . . .
C1 C 0.4398(6) 0.368(2) 0.7939(6) 0.074(5) Uani 1 1 d . . .
H1A H 0.4440 0.3949 0.7581 0.089 Uiso 1 1 calc R . .
H1B H 0.4024 0.3844 0.7933 0.089 Uiso 1 1 calc R . .
C2 C 0.5434(6) 1.155(2) 0.6908(6) 0.059(4) Uani 1 1 d . . .
H2A H 0.5087 1.1303 0.6975 0.071 Uiso 1 1 calc R . .
H2B H 0.5403 1.1362 0.6528 0.071 Uiso 1 1 calc R . .
C3 C 0.5090(5) 0.6647(19) 0.9034(6) 0.053(3) Uani 1 1 d . . .
C4 C 0.4617(6) 0.567(2) 0.8782(6) 0.063(4) Uani 1 1 d . . .
C5 C 0.4167(7) 0.560(3) 0.8986(8) 0.088(5) Uani 1 1 d . . .
H5 H 0.3849 0.4999 0.8808 0.105 Uiso 1 1 calc R . .
C6 C 0.4242(8) 0.651(3) 0.9487(9) 0.104(7) Uani 1 1 d . . .
H6 H 0.3963 0.6471 0.9656 0.124 Uiso 1 1 calc R . .
C7 C 0.4713(6) 0.747(2) 0.9747(6) 0.076(5) Uani 1 1 d . . .
H7 H 0.4733 0.8085 1.0075 0.091 Uiso 1 1 calc R . .
C8 C 0.5135(5) 0.754(2) 0.9537(5) 0.058(3) Uani 1 1 d . . .
H8 H 0.5449 0.8154 0.9718 0.069 Uiso 1 1 calc R . .
C9 C 0.6522(5) 0.8511(19) 0.7572(5) 0.048(3) Uani 1 1 d . . .
C10 C 0.6285(6) 0.953(2) 0.7115(5) 0.057(4) Uani 1 1 d . . .
C11 C 0.6514(7) 0.975(3) 0.6674(6) 0.084(5) Uani 1 1 d . . .
H11 H 0.6353 1.0480 0.6371 0.101 Uiso 1 1 calc R . .
C12 C 0.6984(7) 0.882(3) 0.6730(6) 0.090(6) Uani 1 1 d . . .
H12 H 0.7148 0.8878 0.6447 0.108 Uiso 1 1 calc R . .
C13 C 0.7243(5) 0.776(2) 0.7196(5) 0.066(4) Uani 1 1 d . . .
H13 H 0.7573 0.7188 0.7215 0.080 Uiso 1 1 calc R . .
C14 C 0.7017(5) 0.758(2) 0.7619(5) 0.051(3) Uani 1 1 d . . .
H14 H 0.7182 0.6866 0.7924 0.061 Uiso 1 1 calc R . .

loop_
_atom_site_aniso_label
_atom_site_aniso_U_11
_atom_site_aniso_U_22
_atom_site_aniso_U_33
_atom_site_aniso_U_23
_atom_site_aniso_U_13
_atom_site_aniso_U_12
Cd1 0.0308(4) 0.0292(4) 0.0329(4) 0.0006(4) 0.0064(3) -0.0016(4)
Cd2 0.0349(5) 0.0222(4) 0.0365(4) 0.0012(4) 0.0035(3) -0.0023(4)
Cd3 0.0351(6) 0.0208(5) 0.0349(6) -0.0003(5) 0.0010(4) -0.0026(6)
Cl1 0.0303(14) 0.0280(13) 0.0372(14) 0.0008(12) 0.0079(11) -0.0028(12)
Cl2 0.0540(18) 0.0338(15) 0.0367(14) 0.0019(13) 0.0138(13) 0.0028(14)
Cl3 0.0302(13) 0.0256(12) 0.0310(12) -0.0013(11) 0.0053(10) -0.0014(11)
Cl4 0.0370(16) 0.0349(15) 0.0583(18) -0.0040(14) 0.0158(14) -0.0056(13)
Cl5 0.0353(14) 0.0263(13) 0.0306(13) -0.0001(11) 0.0054(11) -0.0005(12)
N1 0.045(7) 0.065(8) 0.077(8) -0.021(7) 0.008(6) -0.018(6)
N2 0.054(7) 0.055(7) 0.053(7) -0.009(6) 0.016(6) -0.006(6)
N3 0.050(6) 0.042(6) 0.053(6) 0.001(5) 0.023(5) 0.005(5)
N4 0.065(8) 0.068(8) 0.053(7) 0.020(6) 0.004(6) 0.017(7)
N5 0.048(7) 0.067(8) 0.062(7) 0.002(6) 0.017(6) 0.010(6)
N6 0.041(6) 0.061(7) 0.044(6) -0.001(5) 0.017(5) -0.005(5)
C1 0.062(10) 0.070(12) 0.080(11) -0.001(9) -0.003(8) -0.023(9)
C2 0.054(9) 0.061(9) 0.066(9) 0.027(8) 0.020(7) 0.014(7)
C3 0.053(8) 0.038(7) 0.069(9) 0.001(7) 0.020(7) -0.012(6)
C4 0.061(9) 0.055(9) 0.079(10) -0.001(8) 0.028(8) -0.012(8)
C5 0.063(11) 0.085(13) 0.124(15) -0.011(12) 0.039(11) -0.017(9)
C6 0.093(15) 0.090(14) 0.157(19) -0.010(14) 0.088(14) 0.007(12)
C7 0.097(13) 0.070(11) 0.082(10) -0.011(10) 0.062(10) -0.008(11)
C8 0.069(9) 0.053(8) 0.056(7) -0.008(8) 0.023(7) -0.027(8)
C9 0.051(8) 0.050(8) 0.044(7) 0.010(6) 0.015(6) 0.001(6)
C10 0.060(9) 0.062(9) 0.047(7) 0.007(7) 0.014(7) -0.003(7)
C11 0.083(12) 0.122(16) 0.052(9) 0.028(9) 0.024(9) 0.013(11)
C12 0.076(12) 0.139(17) 0.065(10) 0.009(11) 0.038(9) 0.009(12)
C13 0.061(9) 0.076(12) 0.073(10) 0.013(9) 0.037(8) 0.001(8)
C14 0.048(7) 0.055(8) 0.053(7) 0.008(7) 0.020(6) 0.009(7)

loop_
_atom_type_symbol
_atom_type_description
_atom_type_scat_dispersion_real
_atom_type_scat_dispersion_imag
_atom_type_scat_source
C C 0.0033 0.0016 'International Tables Vol C Tables 4.2.6.8 and 6.1.1.4'
H H 0.0000 0.0000 'International Tables Vol C Tables 4.2.6.8 and 6.1.1.4'
N N 0.0061 0.0033 'International Tables Vol C Tables 4.2.6.8 and 6.1.1.4'
Cd Cd -0.8075 1.2024 'International Tables Vol C Tables 4.2.6.8 and 6.1.1.4'
Cl Cl 0.1484 0.1585 'International Tables Vol C Tables 4.2.6.8 and 6.1.1.4'

loop_
_geom_angle_atom_site_label_1
_geom_angle_atom_site_label_2
_geom_angle_atom_site_label_3
_geom_angle
_geom_angle_site_symmetry_1
_geom_angle_site_symmetry_3
_geom_angle_publ_flag
N6 Cd1 N3 97.6(4) . . ?
N6 Cd1 Cl4 96.2(3) . 1_565 ?
N3 Cd1 Cl4 85.2(3) . 1_565 ?
N6 Cd1 Cl2 85.6(3) . . ?
N3 Cd1 Cl2 96.1(3) . . ?
Cl4 Cd1 Cl2 177.57(9) 1_565 . ?
N6 Cd1 Cl1 169.2(3) . . ?
N3 Cd1 Cl1 89.0(3) . . ?
Cl4 Cd1 Cl1 92.73(9) 1_565 . ?
Cl2 Cd1 Cl1 85.29(8) . . ?
N6 Cd1 Cl5 89.2(3) . 1_565 ?
N3 Cd1 Cl5 169.3(3) . 1_565 ?
Cl4 Cd1 Cl5 85.86(9) 1_565 1_565 ?
Cl2 Cd1 Cl5 92.58(9) . 1_565 ?
Cl1 Cd1 Cl5 85.49(8) . 1_565 ?
Cl4 Cd2 Cl2 90.79(10) . . ?
Cl4 Cd2 Cl3 175.37(9) . . ?
Cl2 Cd2 Cl3 93.84(9) . . ?
Cl4 Cd2 Cl5 87.81(9) . . ?
Cl2 Cd2 Cl5 97.24(9) . . ?
Cl3 Cd2 Cl5 91.57(8) . . ?
Cl4 Cd2 Cl3 92.40(9) . 7_657 ?
Cl2 Cd2 Cl3 176.52(9) . 7_657 ?
Cl3 Cd2 Cl3 82.97(8) . 7_657 ?
Cl5 Cd2 Cl3 84.26(8) . 7_657 ?
Cl4 Cd2 Cl1 96.41(9) . . ?
Cl2 Cd2 Cl1 86.78(9) . . ?
Cl3 Cd2 Cl1 83.90(8) . . ?
Cl5 Cd2 Cl1 174.15(8) . . ?
Cl3 Cd2 Cl1 91.49(8) 7_657 . ?
Cl1 Cd3 Cl1 180.0 . 7_667 ?
Cl1 Cd3 Cl5 91.61(8) . 7_657 ?
Cl1 Cd3 Cl5 88.39(8) 7_667 7_657 ?
Cl1 Cd3 Cl5 88.39(8) . 1_565 ?
Cl1 Cd3 Cl5 91.61(8) 7_667 1_565 ?
Cl5 Cd3 Cl5 180.000(1) 7_657 1_565 ?
Cl1 Cd3 Cl3 86.14(8) . . ?
Cl1 Cd3 Cl3 93.86(8) 7_667 . ?
Cl5 Cd3 Cl3 85.95(8) 7_657 . ?
Cl5 Cd3 Cl3 94.05(8) 1_565 . ?
Cl1 Cd3 Cl3 93.86(8) . 7_667 ?
Cl1 Cd3 Cl3 86.14(8) 7_667 7_667 ?
Cl5 Cd3 Cl3 94.05(8) 7_657 7_667 ?
Cl5 Cd3 Cl3 85.95(8) 1_565 7_667 ?
Cl3 Cd3 Cl3 180.000(1) . 7_667 ?
Cd3 Cl1 Cd1 93.52(8) . . ?
Cd3 Cl1 Cd2 95.46(8) . . ?
Cd1 Cl1 Cd2 91.44(8) . . ?
Cd2 Cl2 Cd1 96.40(9) . . ?
Cd3 Cl3 Cd2 94.36(8) . . ?
Cd3 Cl3 Cd2 94.39(8) . 7_657 ?
Cd2 Cl3 Cd2 97.03(8) . 7_657 ?
Cd2 Cl4 Cd1 95.59(10) . 1_545 ?
Cd3 Cl5 Cd2 95.26(8) 1_545 . ?
Cd3 Cl5 Cd1 92.59(8) 1_545 1_545 ?
Cd2 Cl5 Cd1 90.61(8) . 1_545 ?
N2 N1 C4 110.3(11) . . ?
N2 N1 C1 120.4(13) . . ?
C4 N1 C1 127.3(13) . . ?
N3 N2 N1 107.6(10) . . ?
N2 N3 C3 112.6(11) . . ?
N2 N3 Cd1 117.2(8) . . ?
C3 N3 Cd1 130.2(9) . . ?
N5 N4 C10 110.3(10) . . ?
N5 N4 C2 119.2(12) . . ?
C10 N4 C2 129.3(12) . . ?
N6 N5 N4 106.9(10) . . ?
N5 N6 C9 111.7(11) . . ?
N5 N6 Cd1 117.0(8) . . ?
C9 N6 Cd1 131.1(8) . . ?
N1 C1 C2 111.3(12) . 2_646 ?
N1 C1 H1A 109.4 . . ?
C2 C1 H1A 109.4 2_646 . ?
N1 C1 H1B 109.4 . . ?
C2 C1 H1B 109.4 2_646 . ?
H1A C1 H1B 108.0 . . ?
N4 C2 C1 111.2(12) . 2_666 ?
N4 C2 H2A 109.4 . . ?
C1 C2 H2A 109.4 2_666 . ?
N4 C2 H2B 109.4 . . ?
C1 C2 H2B 109.4 2_666 . ?
H2A C2 H2B 108.0 . . ?
N3 C3 C4 105.4(12) . . ?
N3 C3 C8 135.2(12) . . ?
C4 C3 C8 119.3(13) . . ?
N1 C4 C5 131.8(15) . . ?
N1 C4 C3 103.9(12) . . ?
C5 C4 C3 124.1(15) . . ?
C4 C5 C6 113.1(16) . . ?
C4 C5 H5 123.4 . . ?
C6 C5 H5 123.4 . . ?
C5 C6 C7 123.6(15) . . ?
C5 C6 H6 118.2 . . ?
C7 C6 H6 118.2 . . ?
C8 C7 C6 121.7(15) . . ?
C8 C7 H7 119.2 . . ?
C6 C7 H7 119.2 . . ?
C7 C8 C3 118.1(13) . . ?
C7 C8 H8 121.0 . . ?
C3 C8 H8 121.0 . . ?
C10 C9 N6 107.1(12) . . ?
C10 C9 C14 120.3(12) . . ?
N6 C9 C14 132.5(11) . . ?
C9 C10 N4 104.0(11) . . ?
C9 C10 C11 123.7(14) . . ?
N4 C10 C11 132.3(13) . . ?
C12 C11 C10 114.4(15) . . ?
C12 C11 H11 122.8 . . ?
C10 C11 H11 122.8 . . ?
C11 C12 C13 123.5(15) . . ?
C11 C12 H12 118.2 . . ?
C13 C12 H12 118.2 . . ?
C14 C13 C12 121.1(14) . . ?
C14 C13 H13 119.4 . . ?
C12 C13 H13 119.4 . . ?
C13 C14 C9 116.8(12) . . ?
C13 C14 H14 121.6 . . ?
C9 C14 H14 121.6 . . ?

loop_
_geom_bond_atom_site_label_1
_geom_bond_atom_site_label_2
_geom_bond_distance
_geom_bond_site_symmetry_2
_geom_bond_publ_flag
Cd1 N6 2.320(10) . ?
Cd1 N3 2.328(11) . ?
Cd1 Cl4 2.633(3) 1_565 ?
Cd1 Cl2 2.633(3) . ?
Cd1 Cl1 2.686(3) . ?
Cd1 Cl5 2.693(3) 1_565 ?
Cd2 Cl4 2.535(3) . ?
Cd2 Cl2 2.541(3) . ?
Cd2 Cl3 2.683(3) . ?
Cd2 Cl5 2.693(3) . ?
Cd2 Cl3 2.697(3) 7_657 ?
Cd2 Cl1 2.702(3) . ?
Cd3 Cl1 2.602(3) . ?
Cd3 Cl1 2.602(3) 7_667 ?
Cd3 Cl5 2.636(2) 7_657 ?
Cd3 Cl5 2.636(2) 1_565 ?
Cd3 Cl3 2.669(3) . ?
Cd3 Cl3 2.669(3) 7_667 ?
Cl3 Cd2 2.697(3) 7_657 ?
Cl4 Cd1 2.633(3) 1_545 ?
Cl5 Cd3 2.636(2) 1_545 ?
Cl5 Cd1 2.693(3) 1_545 ?
N1 N2 1.338(14) . ?
N1 C4 1.376(18) . ?
N1 C1 1.411(17) . ?
N2 N3 1.260(13) . ?
N3 C3 1.362(16) . ?
N4 N5 1.366(15) . ?
N4 C10 1.373(17) . ?
N4 C2 1.429(16) . ?
N5 N6 1.256(14) . ?
N6 C9 1.374(15) . ?
C1 C2 1.53(2) 2_646 ?
C1 H1A 0.9700 . ?
C1 H1B 0.9700 . ?
C2 C1 1.53(2) 2_666 ?
C2 H2A 0.9700 . ?
C2 H2B 0.9700 . ?
C3 C4 1.403(18) . ?
C3 C8 1.407(17) . ?
C4 C5 1.39(2) . ?
C5 C6 1.40(2) . ?
C5 H5 0.9300 . ?
C6 C7 1.40(2) . ?
C6 H6 0.9300 . ?
C7 C8 1.332(17) . ?
C7 H7 0.9300 . ?
C8 H8 0.9300 . ?
C9 C10 1.370(16) . ?
C9 C14 1.407(17) . ?
C10 C11 1.413(19) . ?
C11 C12 1.35(2) . ?
C11 H11 0.9300 . ?
C12 C13 1.42(2) . ?
C12 H12 0.9300 . ?
C13 C14 1.362(15) . ?
C13 H13 0.9300 . ?
C14 H14 0.9300 . ?

loop_
_geom_torsion_atom_site_label_1
_geom_torsion_atom_site_label_2
_geom_torsion_atom_site_label_3
_geom_torsion_atom_site_label_4
_geom_torsion
_geom_torsion_site_symmetry_1
_geom_torsion_site_symmetry_2
_geom_torsion_site_symmetry_3
_geom_torsion_site_symmetry_4
_geom_torsion_publ_flag
Cl1 Cd3 Cl1 Cd1 -119(100) 7_667 . . . ?
Cl5 Cd3 Cl1 Cd1 179.58(8) 7_657 . . . ?
Cl5 Cd3 Cl1 Cd1 -0.42(8) 1_565 . . . ?
Cl3 Cd3 Cl1 Cd1 -94.58(8) . . . . ?
Cl3 Cd3 Cl1 Cd1 85.42(8) 7_667 . . . ?
Cl1 Cd3 Cl1 Cd2 -27(100) 7_667 . . . ?
Cl5 Cd3 Cl1 Cd2 -88.63(8) 7_657 . . . ?
Cl5 Cd3 Cl1 Cd2 91.37(8) 1_565 . . . ?
Cl3 Cd3 Cl1 Cd2 -2.80(7) . . . . ?
Cl3 Cd3 Cl1 Cd2 177.20(7) 7_667 . . . ?
N6 Cd1 Cl1 Cd3 61.3(14) . . . . ?
N3 Cd1 Cl1 Cd3 -170.4(3) . . . . ?
Cl4 Cd1 Cl1 Cd3 -85.21(9) 1_565 . . . ?
Cl2 Cd1 Cl1 Cd3 93.38(9) . . . . ?
Cl5 Cd1 Cl1 Cd3 0.41(8) 1_565 . . . ?
N6 Cd1 Cl1 Cd2 -34.3(14) . . . . ?
N3 Cd1 Cl1 Cd2 94.0(3) . . . . ?
Cl4 Cd1 Cl1 Cd2 179.23(8) 1_565 . . . ?
Cl2 Cd1 Cl1 Cd2 -2.18(8) . . . . ?
Cl5 Cd1 Cl1 Cd2 -95.15(8) 1_565 . . . ?
Cl4 Cd2 Cl1 Cd3 178.15(8) . . . . ?
Cl2 Cd2 Cl1 Cd3 -91.42(9) . . . . ?
Cl3 Cd2 Cl1 Cd3 2.79(7) . . . . ?
Cl5 Cd2 Cl1 Cd3 42.2(8) . . . . ?
Cl3 Cd2 Cl1 Cd3 85.56(8) 7_657 . . . ?
Cl4 Cd2 Cl1 Cd1 -88.18(9) . . . . ?
Cl2 Cd2 Cl1 Cd1 2.25(8) . . . . ?
Cl3 Cd2 Cl1 Cd1 96.47(8) . . . . ?
Cl5 Cd2 Cl1 Cd1 135.8(8) . . . . ?
Cl3 Cd2 Cl1 Cd1 179.23(7) 7_657 . . . ?
Cl4 Cd2 Cl2 Cd1 94.06(10) . . . . ?
Cl3 Cd2 Cl2 Cd1 -85.97(10) . . . . ?
Cl5 Cd2 Cl2 Cd1 -178.04(8) . . . . ?
Cl3 Cd2 Cl2 Cd1 -62.6(15) 7_657 . . . ?
Cl1 Cd2 Cl2 Cd1 -2.31(9) . . . . ?
N6 Cd1 Cl2 Cd2 176.6(3) . . . . ?
N3 Cd1 Cl2 Cd2 -86.2(3) . . . . ?
Cl4 Cd1 Cl2 Cd2 38(2) 1_565 . . . ?
Cl1 Cd1 Cl2 Cd2 2.33(9) . . . . ?
Cl5 Cd1 Cl2 Cd2 87.58(9) 1_565 . . . ?
Cl1 Cd3 Cl3 Cd2 2.81(7) . . . . ?
Cl1 Cd3 Cl3 Cd2 -177.19(7) 7_667 . . . ?
Cl5 Cd3 Cl3 Cd2 94.70(8) 7_657 . . . ?
Cl5 Cd3 Cl3 Cd2 -85.30(8) 1_565 . . . ?
Cl3 Cd3 Cl3 Cd2 49(100) 7_667 . . . ?
Cl1 Cd3 Cl3 Cd2 -94.60(8) . . . 7_657 ?
Cl1 Cd3 Cl3 Cd2 85.40(8) 7_667 . . 7_657 ?
Cl5 Cd3 Cl3 Cd2 -2.71(7) 7_657 . . 7_657 ?
Cl5 Cd3 Cl3 Cd2 177.29(7) 1_565 . . 7_657 ?
Cl3 Cd3 Cl3 Cd2 -49(100) 7_667 . . 7_657 ?
Cl4 Cd2 Cl3 Cd3 -96.8(11) . . . . ?
Cl2 Cd2 Cl3 Cd3 83.63(9) . . . . ?
Cl5 Cd2 Cl3 Cd3 -179.01(7) . . . . ?
Cl3 Cd2 Cl3 Cd3 -94.98(9) 7_657 . . . ?
Cl1 Cd2 Cl3 Cd3 -2.72(7) . . . . ?
Cl4 Cd2 Cl3 Cd2 -1.8(12) . . . 7_657 ?
Cl2 Cd2 Cl3 Cd2 178.61(9) . . . 7_657 ?
Cl5 Cd2 Cl3 Cd2 -84.02(8) . . . 7_657 ?
Cl3 Cd2 Cl3 Cd2 0.0 7_657 . . 7_657 ?
Cl1 Cd2 Cl3 Cd2 92.27(8) . . . 7_657 ?
Cl2 Cd2 Cl4 Cd1 94.42(10) . . . 1_545 ?
Cl3 Cd2 Cl4 Cd1 -85.1(11) . . . 1_545 ?
Cl5 Cd2 Cl4 Cd1 -2.79(9) . . . 1_545 ?
Cl3 Cd2 Cl4 Cd1 -86.96(9) 7_657 . . 1_545 ?
Cl1 Cd2 Cl4 Cd1 -178.73(8) . . . 1_545 ?
Cl4 Cd2 Cl5 Cd3 -89.94(9) . . . 1_545 ?
Cl2 Cd2 Cl5 Cd3 179.54(8) . . . 1_545 ?
Cl3 Cd2 Cl5 Cd3 85.47(8) . . . 1_545 ?
Cl3 Cd2 Cl5 Cd3 2.70(7) 7_657 . . 1_545 ?
Cl1 Cd2 Cl5 Cd3 46.4(8) . . . 1_545 ?
Cl4 Cd2 Cl5 Cd1 2.72(8) . . . 1_545 ?
Cl2 Cd2 Cl5 Cd1 -87.80(9) . . . 1_545 ?
Cl3 Cd2 Cl5 Cd1 178.13(7) . . . 1_545 ?
Cl3 Cd2 Cl5 Cd1 95.36(8) 7_657 . . 1_545 ?
Cl1 Cd2 Cl5 Cd1 139.0(8) . . . 1_545 ?
C4 N1 N2 N3 -3.7(16) . . . . ?
C1 N1 N2 N3 -168.9(12) . . . . ?
N1 N2 N3 C3 2.2(15) . . . . ?
N1 N2 N3 Cd1 -178.9(8) . . . . ?
N6 Cd1 N3 N2 43.1(9) . . . . ?
Cl4 Cd1 N3 N2 138.8(9) 1_565 . . . ?
Cl2 Cd1 N3 N2 -43.3(9) . . . . ?
Cl1 Cd1 N3 N2 -128.4(9) . . . . ?
Cl5 Cd1 N3 N2 172.5(9) 1_565 . . . ?
N6 Cd1 N3 C3 -138.2(11) . . . . ?
Cl4 Cd1 N3 C3 -42.6(11) 1_565 . . . ?
Cl2 Cd1 N3 C3 135.4(11) . . . . ?
Cl1 Cd1 N3 C3 50.3(11) . . . . ?
Cl5 Cd1 N3 C3 -9(2) 1_565 . . . ?
C10 N4 N5 N6 -2.4(16) . . . . ?
C2 N4 N5 N6 -171.1(12) . . . . ?
N4 N5 N6 C9 1.5(15) . . . . ?
N4 N5 N6 Cd1 177.4(8) . . . . ?
N3 Cd1 N6 N5 44.0(10) . . . . ?
Cl4 Cd1 N6 N5 -42.0(9) 1_565 . . . ?
Cl2 Cd1 N6 N5 139.6(9) . . . . ?
Cl1 Cd1 N6 N5 171.7(10) . . . . ?
Cl5 Cd1 N6 N5 -127.8(9) 1_565 . . . ?
N3 Cd1 N6 C9 -141.1(11) . . . . ?
Cl4 Cd1 N6 C9 132.9(11) 1_565 . . . ?
Cl2 Cd1 N6 C9 -45.5(11) . . . . ?
Cl1 Cd1 N6 C9 -13(2) . . . . ?
Cl5 Cd1 N6 C9 47.2(11) 1_565 . . . ?
N2 N1 C1 C2 77.4(18) . . . 2_646 ?
C4 N1 C1 C2 -85.1(19) . . . 2_646 ?
N5 N4 C2 C1 84.2(16) . . . 2_666 ?
C10 N4 C2 C1 -82.0(19) . . . 2_666 ?
N2 N3 C3 C4 0.0(15) . . . . ?
Cd1 N3 C3 C4 -178.7(9) . . . . ?
N2 N3 C3 C8 179.5(15) . . . . ?
Cd1 N3 C3 C8 1(2) . . . . ?
N2 N1 C4 C5 178.0(17) . . . . ?
C1 N1 C4 C5 -18(3) . . . . ?
N2 N1 C4 C3 3.6(16) . . . . ?
C1 N1 C4 C3 167.5(14) . . . . ?
N3 C3 C4 N1 -2.2(15) . . . . ?
C8 C3 C4 N1 178.3(13) . . . . ?
N3 C3 C4 C5 -177.1(15) . . . . ?
C8 C3 C4 C5 3(2) . . . . ?
N1 C4 C5 C6 -176.8(17) . . . . ?
C3 C4 C5 C6 -3(3) . . . . ?
C4 C5 C6 C7 3(3) . . . . ?
C5 C6 C7 C8 -2(3) . . . . ?
C6 C7 C8 C3 2(3) . . . . ?
N3 C3 C8 C7 178.4(16) . . . . ?
C4 C3 C8 C7 -2(2) . . . . ?
N5 N6 C9 C10 -0.1(16) . . . . ?
Cd1 N6 C9 C10 -175.2(9) . . . . ?
N5 N6 C9 C14 -179.4(14) . . . . ?
Cd1 N6 C9 C14 5(2) . . . . ?
N6 C9 C10 N4 -1.4(15) . . . . ?
C14 C9 C10 N4 178.1(13) . . . . ?
N6 C9 C10 C11 179.6(14) . . . . ?
C14 C9 C10 C11 -1(2) . . . . ?
N5 N4 C10 C9 2.3(16) . . . . ?
C2 N4 C10 C9 169.5(14) . . . . ?
N5 N4 C10 C11 -178.7(17) . . . . ?
C2 N4 C10 C11 -12(3) . . . . ?
C9 C10 C11 C12 2(3) . . . . ?
N4 C10 C11 C12 -177.1(17) . . . . ?
C10 C11 C12 C13 -2(3) . . . . ?
C11 C12 C13 C14 2(3) . . . . ?
C12 C13 C14 C9 -1(2) . . . . ?
C10 C9 C14 C13 1(2) . . . . ?
N6 C9 C14 C13 179.9(14) . . . . ?
